data_4516147
loop_
_publ_author_name
'Cai, Xiao-Ou'
'Sun, Meng'
'Shao, Yu-Jing'
'Liu, Fang'
'Liu, Qun-Li'
'Zhu, Yan-Yu'
'Sun, Zhen-Gang'
'Dong, Da-Peng'
'Li, Jing'

_publ_section_title
;
 Two Highly Stable Luminescent Lead Phosphonates Based on Mixed Ligands:
 Highly Selective and Sensitive Sensing for Thymine Molecule and
 VO<sub>3</sub><sup>-</sup> Anion.
;
_journal_issue 12
_journal_name_full 'ACS omega'
_journal_page_first 16443
_journal_page_last 16452
_journal_paper_doi 10.1021/acsomega.8b02030
_journal_volume 3
_journal_year 2018
_chemical_formula_sum 'C17 H28 N2 O16 P2 Pb3 S'
_chemical_formula_weight 1231.98
_space_group_IT_number 2
_space_group_name_Hall '-P 1'
_space_group_name_H-M_alt 'P -1'
_symmetry_cell_setting triclinic
_symmetry_space_group_name_H-M 'P -1'
_atom_sites_solution_hydrogens geom
_atom_sites_solution_primary direct
_atom_sites_solution_secondary difmap
_audit_creation_method SHELXL-97
_cell_angle_alpha 100.9720(10)
_cell_angle_beta 90.8250(10)
_cell_angle_gamma 104.3330(10)
_cell_formula_units_Z 2
_cell_length_a 9.4266(7)
_cell_length_b 12.5779(9)
_cell_length_c 13.2779(10)
_cell_measurement_reflns_used 5769
_cell_measurement_temperature 295(2)
_cell_measurement_theta_max 30.75
_cell_measurement_theta_min 2.54
_cell_volume 1494.30(19)
_computing_cell_refinement 'Bruker SMART'
_computing_data_collection 'Bruker SMART'
_computing_data_reduction 'Bruker SHELXTL'
_computing_molecular_graphics 'Bruker SHELXTL'
_computing_publication_material 'Bruker SHELXTL'
_computing_structure_refinement 'SHELXL-97 (Sheldrick, 1997)'
_computing_structure_solution 'SHELXS-97 (Sheldrick, 1990)'
_diffrn_ambient_temperature 295(2)
_diffrn_measured_fraction_theta_full 0.983
_diffrn_measured_fraction_theta_max 0.983
_diffrn_measurement_device_type 'Smart Apex II CCD'
_diffrn_measurement_method 'omega scans'
_diffrn_radiation_monochromator graphite
_diffrn_radiation_source 'fine-focus sealed tube'
_diffrn_radiation_type MoK\a
_diffrn_radiation_wavelength 0.71073
_diffrn_reflns_av_R_equivalents 0.0280
_diffrn_reflns_av_sigmaI/netI 0.0557
_diffrn_reflns_limit_h_max 11
_diffrn_reflns_limit_h_min -10
_diffrn_reflns_limit_k_max 13
_diffrn_reflns_limit_k_min -15
_diffrn_reflns_limit_l_max 16
_diffrn_reflns_limit_l_min -16
_diffrn_reflns_number 8510
_diffrn_reflns_theta_full 26.50
_diffrn_reflns_theta_max 26.50
_diffrn_reflns_theta_min 1.57
_diffrn_standards_decay_% 0
_diffrn_standards_interval_count 0
_diffrn_standards_interval_time 0
_diffrn_standards_number 0
_exptl_absorpt_coefficient_mu 17.108
_exptl_absorpt_correction_T_max 0.6105
_exptl_absorpt_correction_T_min 0.3981
_exptl_absorpt_correction_type empirical
_exptl_absorpt_process_details sadabs
_exptl_crystal_colour colorless
_exptl_crystal_density_diffrn 2.738
_exptl_crystal_density_method 'not measured'
_exptl_crystal_description block
_exptl_crystal_F_000 1128
_exptl_crystal_size_max 0.07
_exptl_crystal_size_mid 0.05
_exptl_crystal_size_min 0.03
_refine_diff_density_max 2.805
_refine_diff_density_min -4.298
_refine_diff_density_rms 0.387
_refine_ls_extinction_method none
_refine_ls_goodness_of_fit_ref 1.011
_refine_ls_hydrogen_treatment mixed
_refine_ls_matrix_type full
_refine_ls_number_parameters 371
_refine_ls_number_reflns 6083
_refine_ls_number_restraints 0
_refine_ls_restrained_S_all 1.011
_refine_ls_R_factor_all 0.0464
_refine_ls_R_factor_gt 0.0398
_refine_ls_shift/su_max 0.000
_refine_ls_shift/su_mean 0.000
_refine_ls_structure_factor_coef Fsqd
_refine_ls_weighting_details 'calc w=1/[\s^2^(Fo^2^)+(0.0778P)^2^+0.0000P] where P=(Fo^2^+2Fc^2^)/3'
_refine_ls_weighting_scheme calc
_refine_ls_wR_factor_gt 0.1094
_refine_ls_wR_factor_ref 0.1138
_reflns_number_gt 5316
_reflns_number_total 6083
_reflns_threshold_expression >2sigma(I)
_cod_data_source_file ao8b02030_si_002.cif
_cod_data_source_block szg250
_cod_depositor_comments
;
The following automatic conversions were performed:

data item '_symmetry_cell_setting' value 'Triclinic' was changed to
'triclinic' in accordance with the
/home/data/users/saulius/crontab/automatic-downloads/current/ACS/lib/dictionaries/cif_core.dic
dictionary named 'cif_core.dic' version 2.4.2 last updated on
2011-04-26.

Automatic conversion script
Id: cif_fix_values 6909 2019-04-08 15:41:33Z antanas 
;
_cod_original_sg_symbol_H-M 'P-1   '
_cod_database_code 4516147

loop_
_symmetry_equiv_pos_as_xyz
'x, y, z'
'-x, -y, -z'

loop_
_atom_site_label
_atom_site_type_symbol
_atom_site_fract_x
_atom_site_fract_y
_atom_site_fract_z
_atom_site_U_iso_or_equiv
_atom_site_adp_type
_atom_site_occupancy
_atom_site_symmetry_multiplicity
_atom_site_calc_flag
_atom_site_refinement_flags
Pb1 Pb 0.34509(3) -0.15290(3) 0.30961(2) 0.02259(11) Uani 1 1 d .
Pb2 Pb 0.29540(3) 0.12863(3) 0.48371(2) 0.02162(11) Uani 1 1 d .
Pb3 Pb -0.09421(3) 0.00510(3) 0.28591(2) 0.02006(10) Uani 1 1 d .
P1 P 0.6021(2) 0.0872(2) 0.39024(14) 0.0191(4) Uani 1 1 d .
P2 P -0.0238(2) 0.15191(18) 0.56418(15) 0.0167(4) Uani 1 1 d .
N1 N 0.7637(7) 0.1607(6) 0.2326(5) 0.0200(14) Uani 1 1 d .
N2 N -0.0924(8) 0.3313(6) 0.6930(5) 0.0256(15) Uani 1 1 d .
S1 S 0.3828(3) 0.2172(2) -0.11422(16) 0.0330(5) Uani 1 1 d .
O1 O 0.4465(6) 0.0424(6) 0.3357(4) 0.0234(13) Uani 1 1 d .
O2 O 0.5908(6) 0.1403(6) 0.5011(4) 0.0257(13) Uani 1 1 d .
O3 O 0.6831(6) -0.0072(5) 0.3734(4) 0.0225(12) Uani 1 1 d .
O4 O 0.8132(7) 0.1772(6) 0.0215(5) 0.0368(17) Uani 1 1 d .
O5 O 0.1843(7) -0.0932(6) 0.1847(5) 0.0358(16) Uani 1 1 d .
H5D H 0.1422 -0.0464 0.2182 0.054 Uiso 1 1 d R
H5E H 0.2376 -0.0630 0.1415 0.054 Uiso 1 1 d R
O6 O 0.4207(11) 0.3173(7) 0.6263(6) 0.070(3) Uani 1 1 d .
H6D H 0.4610 0.2993 0.6760 0.105 Uiso 1 1 d R
H6E H 0.4851 0.3610 0.5988 0.105 Uiso 1 1 d R
O7 O 0.1119(6) 0.1465(6) 0.6264(4) 0.0251(13) Uani 1 1 d .
O8 O -0.1634(6) 0.0775(5) 0.5967(4) 0.0229(13) Uani 1 1 d .
O9 O 0.0013(6) 0.1283(6) 0.4510(4) 0.0265(13) Uani 1 1 d .
O10 O -0.0804(11) 0.4945(8) 0.8776(6) 0.063(2) Uani 1 1 d .
O11 O 0.3205(9) 0.2762(7) 0.3696(5) 0.0463(19) Uani 1 1 d .
O12 O 0.1939(7) 0.1329(6) 0.2489(5) 0.0367(16) Uani 1 1 d .
O13 O 0.5079(9) 0.4353(7) 0.3251(5) 0.0462(19) Uani 1 1 d .
H13 H 0.4561 0.3980 0.3616 0.069 Uiso 1 1 calc R
O14 O 0.2353(8) 0.1439(8) -0.1253(5) 0.052(2) Uani 1 1 d .
O15 O 0.4935(9) 0.1556(8) -0.1351(5) 0.053(2) Uani 1 1 d .
O16 O 0.3984(12) 0.3057(8) -0.1704(5) 0.075(3) Uani 1 1 d .
C1 C 0.7081(9) 0.2001(8) 0.3321(6) 0.0240(18) Uani 1 1 d .
H1A H 0.6468 0.2495 0.3226 0.029 Uiso 1 1 d R
H1B H 0.7906 0.2434 0.3793 0.029 Uiso 1 1 d R
C2 C 0.8785(9) 0.2530(9) 0.2033(7) 0.030(2) Uani 1 1 d .
H2A H 0.9601 0.2771 0.2547 0.036 Uiso 1 1 d R
H2B H 0.8380 0.3164 0.2013 0.036 Uiso 1 1 d R
C3 C 0.9324(9) 0.2151(10) 0.1000(7) 0.036(2) Uani 1 1 d .
H3A H 1.0060 0.2766 0.0823 0.043 Uiso 1 1 d R
H3B H 0.9780 0.1546 0.1031 0.043 Uiso 1 1 d R
C4 C 0.7027(10) 0.0862(9) 0.0478(6) 0.032(2) Uani 1 1 d .
H4A H 0.7445 0.0236 0.0505 0.038 Uiso 1 1 d R
H4B H 0.6225 0.0614 -0.0048 0.038 Uiso 1 1 d R
C5 C 0.6448(9) 0.1234(8) 0.1509(6) 0.0270(19) Uani 1 1 d .
H5A H 0.5994 0.1840 0.1474 0.032 Uiso 1 1 d R
H5B H 0.5705 0.0614 0.1670 0.032 Uiso 1 1 d R
C6 C -0.0422(9) 0.2946(8) 0.5906(6) 0.0252(18) Uani 1 1 d .
H6A H 0.0522 0.3446 0.5840 0.030 Uiso 1 1 d R
H6B H -0.1106 0.3022 0.5388 0.030 Uiso 1 1 d R
C7 C 0.0229(11) 0.3523(10) 0.7749(7) 0.042(3) Uani 1 1 d .
H7A H 0.1087 0.4070 0.7606 0.050 Uiso 1 1 d R
H7B H 0.0509 0.2834 0.7766 0.050 Uiso 1 1 d R
C8 C -0.0303(17) 0.3959(12) 0.8789(8) 0.062(4) Uani 1 1 d .
H8A H -0.1094 0.3381 0.8965 0.075 Uiso 1 1 d R
H8B H 0.0495 0.4134 0.9312 0.075 Uiso 1 1 d R
C9 C -0.1963(14) 0.4691(11) 0.7994(10) 0.057(3) Uani 1 1 d .
H9A H -0.2322 0.5350 0.7998 0.069 Uiso 1 1 d R
H9B H -0.2766 0.4103 0.8141 0.069 Uiso 1 1 d R
C10 C -0.1464(12) 0.4323(9) 0.6967(8) 0.039(2) Uani 1 1 d .
H10A H -0.2267 0.4169 0.6451 0.047 Uiso 1 1 d R
H10B H -0.0680 0.4920 0.6811 0.047 Uiso 1 1 d R
C11 C 0.2849(10) 0.2267(8) 0.2760(7) 0.030(2) Uani 1 1 d .
C12 C 0.3662(9) 0.2820(8) 0.1965(6) 0.0258(18) Uani 1 1 d .
C13 C 0.4759(10) 0.3830(8) 0.2241(6) 0.0281(19) Uani 1 1 d .
C14 C 0.5547(10) 0.4303(8) 0.1495(7) 0.033(2) Uani 1 1 d .
H14 H 0.6285 0.4963 0.1684 0.040 Uiso 1 1 calc R
C15 C 0.5243(10) 0.3802(9) 0.0475(7) 0.033(2) Uani 1 1 d .
H15 H 0.5787 0.4117 -0.0022 0.040 Uiso 1 1 calc R
C16 C 0.4136(10) 0.2834(8) 0.0184(6) 0.0265(18) Uani 1 1 d .
C17 C 0.3359(9) 0.2338(8) 0.0914(6) 0.0249(18) Uani 1 1 d .
H17 H 0.2628 0.1677 0.0711 0.030 Uiso 1 1 calc R

loop_
_atom_site_aniso_label
_atom_site_aniso_U_11
_atom_site_aniso_U_22
_atom_site_aniso_U_33
_atom_site_aniso_U_23
_atom_site_aniso_U_13
_atom_site_aniso_U_12
Pb1 0.01830(16) 0.0281(2) 0.01998(16) 0.00307(13) 0.00263(11) 0.00452(13)
Pb2 0.01813(16) 0.0268(2) 0.02024(17) 0.00731(13) 0.00394(11) 0.00408(13)
Pb3 0.01631(16) 0.0275(2) 0.01630(16) 0.00700(12) 0.00225(10) 0.00335(13)
P1 0.0131(9) 0.0276(12) 0.0178(10) 0.0088(8) 0.0020(7) 0.0042(8)
P2 0.0130(9) 0.0210(11) 0.0159(9) 0.0043(8) 0.0021(6) 0.0033(8)
N1 0.016(3) 0.025(4) 0.020(3) 0.009(3) 0.001(2) 0.002(3)
N2 0.030(4) 0.025(4) 0.022(3) -0.005(3) 0.001(3) 0.014(3)
S1 0.0452(13) 0.0296(13) 0.0198(10) 0.0074(9) -0.0011(9) -0.0004(11)
O1 0.014(2) 0.036(4) 0.020(3) 0.004(2) 0.001(2) 0.007(2)
O2 0.025(3) 0.034(4) 0.019(3) 0.005(3) 0.005(2) 0.010(3)
O3 0.018(3) 0.028(3) 0.022(3) 0.010(2) 0.004(2) 0.002(2)
O4 0.039(4) 0.044(4) 0.023(3) 0.017(3) 0.003(3) -0.003(3)
O5 0.040(4) 0.044(5) 0.026(3) 0.007(3) 0.002(3) 0.014(3)
O6 0.119(8) 0.034(5) 0.037(4) 0.000(4) 0.020(5) -0.015(5)
O7 0.015(3) 0.032(4) 0.030(3) 0.009(3) 0.001(2) 0.006(3)
O8 0.017(3) 0.032(4) 0.018(3) 0.009(2) 0.003(2) 0.001(2)
O9 0.026(3) 0.030(4) 0.021(3) 0.008(3) 0.006(2) 0.000(3)
O10 0.089(6) 0.049(6) 0.045(5) -0.009(4) 0.001(4) 0.023(5)
O11 0.076(5) 0.044(5) 0.022(3) 0.015(3) 0.013(3) 0.013(4)
O12 0.035(3) 0.035(4) 0.042(4) 0.018(3) 0.012(3) 0.007(3)
O13 0.071(5) 0.037(5) 0.022(3) 0.002(3) -0.004(3) 0.001(4)
O14 0.046(4) 0.067(6) 0.027(3) -0.003(4) -0.007(3) -0.004(4)
O15 0.060(5) 0.068(6) 0.032(4) -0.001(4) 0.018(3) 0.025(5)
O16 0.144(9) 0.045(6) 0.024(4) 0.018(4) -0.018(5) -0.005(6)
C1 0.024(4) 0.025(5) 0.021(4) 0.008(3) -0.003(3) -0.001(4)
C2 0.022(4) 0.033(6) 0.032(5) 0.013(4) 0.003(3) -0.006(4)
C3 0.026(4) 0.051(7) 0.030(5) 0.018(5) 0.004(4) -0.002(4)
C4 0.039(5) 0.034(6) 0.019(4) 0.005(4) 0.008(3) 0.004(4)
C5 0.019(4) 0.033(5) 0.027(4) 0.010(4) -0.001(3) 0.000(4)
C6 0.026(4) 0.024(5) 0.025(4) 0.006(3) 0.002(3) 0.005(4)
C7 0.045(6) 0.049(7) 0.031(5) 0.000(5) -0.011(4) 0.019(5)
C8 0.106(11) 0.052(8) 0.030(5) -0.010(5) -0.007(6) 0.036(8)
C9 0.059(7) 0.043(8) 0.069(8) -0.005(6) 0.005(6) 0.025(6)
C10 0.044(6) 0.032(6) 0.045(6) 0.003(4) -0.001(4) 0.020(5)
C11 0.036(5) 0.026(5) 0.032(5) 0.015(4) 0.006(4) 0.007(4)
C12 0.026(4) 0.027(5) 0.027(4) 0.012(4) -0.001(3) 0.008(4)
C13 0.036(5) 0.026(5) 0.021(4) 0.005(3) -0.002(3) 0.005(4)
C14 0.035(5) 0.022(5) 0.034(5) 0.004(4) -0.004(4) -0.007(4)
C15 0.034(5) 0.033(6) 0.028(4) 0.012(4) 0.006(4) -0.006(4)
C16 0.032(4) 0.028(5) 0.017(4) 0.003(3) -0.002(3) 0.005(4)
C17 0.020(4) 0.027(5) 0.027(4) 0.008(4) -0.003(3) 0.002(4)

loop_
_atom_type_symbol
_atom_type_description
_atom_type_scat_dispersion_real
_atom_type_scat_dispersion_imag
_atom_type_scat_source
C C 0.0033 0.0016 'International Tables Vol C Tables 4.2.6.8 and 6.1.1.4'
H H 0.0000 0.0000 'International Tables Vol C Tables 4.2.6.8 and 6.1.1.4'
N N 0.0061 0.0033 'International Tables Vol C Tables 4.2.6.8 and 6.1.1.4'
O O 0.0106 0.0060 'International Tables Vol C Tables 4.2.6.8 and 6.1.1.4'
P P 0.1023 0.0942 'International Tables Vol C Tables 4.2.6.8 and 6.1.1.4'
S S 0.1246 0.1234 'International Tables Vol C Tables 4.2.6.8 and 6.1.1.4'
Pb Pb -3.3944 10.1111 'International Tables Vol C Tables 4.2.6.8 and 6.1.1.4'

loop_
_geom_angle_atom_site_label_1
_geom_angle_atom_site_label_2
_geom_angle_atom_site_label_3
_geom_angle
_geom_angle_site_symmetry_1
_geom_angle_site_symmetry_3
O1 Pb1 O8 76.90(19) . 2_556
O1 Pb1 O2 88.00(19) . 2_656
O8 Pb1 O2 73.61(18) 2_556 2_656
O1 Pb1 O5 77.4(2) . .
O8 Pb1 O5 70.85(19) 2_556 .
O2 Pb1 O5 143.8(2) 2_656 .
O11 Pb2 O8 118.2(2) . 2_556
O11 Pb2 O7 114.0(2) . .
O8 Pb2 O7 94.30(18) 2_556 .
O11 Pb2 O1 80.5(2) . .
O8 Pb2 O1 68.65(17) 2_556 .
O7 Pb2 O1 162.0(2) . .
O11 Pb2 O3 167.8(2) . 2_656
O8 Pb2 O3 73.28(17) 2_556 2_656
O7 Pb2 O3 66.84(18) . 2_656
O1 Pb2 O3 101.31(18) . 2_656
O11 Pb2 O6 80.5(2) . .
O8 Pb2 O6 160.9(2) 2_556 .
O7 Pb2 O6 72.7(2) . .
O1 Pb2 O6 122.1(2) . .
O3 Pb2 O6 88.5(2) 2_656 .
O11 Pb2 O2 95.5(2) . .
O8 Pb2 O2 106.84(19) 2_556 .
O7 Pb2 O2 129.65(16) . .
O1 Pb2 O2 54.89(16) . .
O3 Pb2 O2 76.23(16) 2_656 .
O6 Pb2 O2 73.3(3) . .
O7 Pb3 O3 74.89(19) 2_556 1_455
O7 Pb3 O9 86.3(2) 2_556 .
O3 Pb3 O9 79.89(19) 1_455 .
O7 Pb3 O14 87.6(2) 2_556 2
O3 Pb3 O14 91.0(2) 1_455 2
O9 Pb3 O14 170.1(2) . 2
O2 P1 O3 115.7(3) . .
O2 P1 O1 109.4(3) . .
O3 P1 O1 109.4(4) . .
O2 P1 C1 105.6(4) . .
O3 P1 C1 107.0(4) . .
O1 P1 C1 109.5(3) . .
O9 P2 O8 115.5(3) . .
O9 P2 O7 109.4(3) . .
O8 P2 O7 110.6(3) . .
O9 P2 C6 104.6(4) . .
O8 P2 C6 107.4(4) . .
O7 P2 C6 109.0(4) . .
C5 N1 C1 110.8(6) . .
C5 N1 C2 107.8(6) . .
C1 N1 C2 110.4(7) . .
C7 N2 C6 112.2(7) . .
C7 N2 C10 109.8(8) . .
C6 N2 C10 111.0(7) . .
O16 S1 O15 112.7(6) . .
O16 S1 O14 113.1(6) . .
O15 S1 O14 112.3(6) . .
O16 S1 C16 106.1(5) . .
O15 S1 C16 106.0(4) . .
O14 S1 C16 105.9(4) . .
P1 O1 Pb1 116.3(3) . .
P1 O1 Pb2 98.9(3) . .
Pb1 O1 Pb2 104.58(19) . .
P1 O2 Pb1 148.3(4) . 2_656
P1 O2 Pb2 96.1(3) . .
Pb1 O2 Pb2 106.38(18) 2_656 .
P1 O3 Pb3 123.1(3) . 1_655
P1 O3 Pb2 122.5(3) . 2_656
Pb3 O3 Pb2 105.1(2) 1_655 2_656
C3 O4 C4 109.8(6) . .
Pb1 O5 H5D 109.3 . .
Pb1 O5 H5E 109.5 . .
H5D O5 H5E 109.5 . .
Pb2 O6 H6D 109.3 . .
Pb2 O6 H6E 109.4 . .
H6D O6 H6E 109.5 . .
P2 O7 Pb3 118.9(3) . 2_556
P2 O7 Pb2 101.4(3) . .
Pb3 O7 Pb2 108.1(2) 2_556 .
P2 O8 Pb1 122.6(4) . 2_556
P2 O8 Pb2 128.6(3) . 2_556
Pb1 O8 Pb2 105.42(18) 2_556 2_556
P2 O9 Pb3 144.1(3) . .
C9 O10 C8 109.2(10) . .
C11 O11 Pb2 109.4(6) . .
C13 O13 H13 109.5 . .
S1 O14 Pb3 130.0(4) . 2
N1 C1 P1 113.8(6) . .
N1 C1 H1A 108.9 . .
P1 C1 H1A 108.8 . .
N1 C1 H1B 108.8 . .
P1 C1 H1B 108.7 . .
H1A C1 H1B 107.7 . .
N1 C2 C3 111.0(8) . .
N1 C2 H2A 109.4 . .
C3 C2 H2A 109.5 . .
N1 C2 H2B 109.4 . .
C3 C2 H2B 109.4 . .
H2A C2 H2B 108.1 . .
O4 C3 C2 111.0(7) . .
O4 C3 H3A 109.5 . .
C2 C3 H3A 109.5 . .
O4 C3 H3B 109.4 . .
C2 C3 H3B 109.4 . .
H3A C3 H3B 108.0 . .
O4 C4 C5 110.5(8) . .
O4 C4 H4A 109.6 . .
C5 C4 H4A 109.5 . .
O4 C4 H4B 109.6 . .
C5 C4 H4B 109.6 . .
H4A C4 H4B 108.0 . .
N1 C5 C4 110.9(7) . .
N1 C5 H5A 109.7 . .
C4 C5 H5A 109.5 . .
N1 C5 H5B 109.4 . .
C4 C5 H5B 109.3 . .
H5A C5 H5B 108.0 . .
N2 C6 P2 114.9(6) . .
N2 C6 H6A 108.4 . .
P2 C6 H6A 108.5 . .
N2 C6 H6B 108.6 . .
P2 C6 H6B 108.7 . .
H6A C6 H6B 107.5 . .
N2 C7 C8 110.7(9) . .
N2 C7 H7A 109.5 . .
C8 C7 H7A 109.4 . .
N2 C7 H7B 109.4 . .
C8 C7 H7B 109.7 . .
H7A C7 H7B 108.1 . .
O10 C8 C7 111.3(10) . .
O10 C8 H8A 109.6 . .
C7 C8 H8A 109.4 . .
O10 C8 H8B 109.2 . .
C7 C8 H8B 109.2 . .
H8A C8 H8B 108.0 . .
O10 C9 C10 111.5(10) . .
O10 C9 H9A 109.3 . .
C10 C9 H9A 109.4 . .
O10 C9 H9B 109.3 . .
C10 C9 H9B 109.3 . .
H9A C9 H9B 108.0 . .
N2 C10 C9 110.9(9) . .
N2 C10 H10A 109.7 . .
C9 C10 H10A 109.7 . .
N2 C10 H10B 109.1 . .
C9 C10 H10B 109.3 . .
H10A C10 H10B 108.1 . .
O12 C11 O11 124.0(8) . .
O12 C11 C12 119.5(8) . .
O11 C11 C12 116.4(8) . .
C17 C12 C13 118.0(7) . .
C17 C12 C11 120.7(8) . .
C13 C12 C11 121.3(8) . .
O13 C13 C14 118.9(8) . .
O13 C13 C12 120.7(7) . .
C14 C13 C12 120.4(8) . .
C15 C14 C13 120.2(8) . .
C15 C14 H14 119.9 . .
C13 C14 H14 119.9 . .
C14 C15 C16 120.4(8) . .
C14 C15 H15 119.8 . .
C16 C15 H15 119.8 . .
C17 C16 C15 120.3(8) . .
C17 C16 S1 120.3(7) . .
C15 C16 S1 119.1(6) . .
C16 C17 C12 120.6(8) . .
C16 C17 H17 119.7 . .
C12 C17 H17 119.7 . .

loop_
_geom_bond_atom_site_label_1
_geom_bond_atom_site_label_2
_geom_bond_distance
_geom_bond_site_symmetry_2
Pb1 O1 2.360(6) .
Pb1 O8 2.408(6) 2_556
Pb1 O2 2.542(5) 2_656
Pb1 O5 2.565(6) .
Pb2 O11 2.581(7) .
Pb2 O8 2.592(6) 2_556
Pb2 O7 2.599(6) .
Pb2 O1 2.665(6) .
Pb2 O3 2.687(5) 2_656
Pb2 O6 2.729(8) .
Pb2 O2 2.756(6) .
Pb3 O7 2.390(6) 2_556
Pb3 O3 2.399(5) 1_455
Pb3 O9 2.445(6) .
Pb3 O14 2.644(7) 2
P1 O2 1.514(6) .
P1 O3 1.548(6) .
P1 O1 1.549(5) .
P1 C1 1.830(8) .
P2 O9 1.508(6) .
P2 O8 1.534(5) .
P2 O7 1.535(6) .
P2 C6 1.814(9) .
N1 C5 1.470(10) .
N1 C1 1.471(10) .
N1 C2 1.494(10) .
N2 C7 1.466(11) .
N2 C6 1.474(10) .
N2 C10 1.475(12) .
S1 O16 1.434(8) .
S1 O15 1.447(9) .
S1 O14 1.453(8) .
S1 C16 1.785(9) .
O2 Pb1 2.542(5) 2_656
O3 Pb3 2.399(5) 1_655
O3 Pb2 2.687(5) 2_656
O4 C3 1.445(10) .
O4 C4 1.445(11) .
O5 H5D 0.8501 .
O5 H5E 0.8499 .
O6 H6D 0.8499 .
O6 H6E 0.8500 .
O7 Pb3 2.390(6) 2_556
O8 Pb1 2.408(6) 2_556
O8 Pb2 2.592(6) 2_556
O10 C9 1.428(15) .
O10 C8 1.434(16) .
O11 C11 1.278(12) .
O12 C11 1.260(12) .
O13 C13 1.369(10) .
O13 H13 0.8200 .
O14 Pb3 2.644(7) 2
C1 H1A 0.9700 .
C1 H1B 0.9701 .
C2 C3 1.503(12) .
C2 H2A 0.9701 .
C2 H2B 0.9700 .
C3 H3A 0.9700 .
C3 H3B 0.9700 .
C4 C5 1.515(12) .
C4 H4A 0.9700 .
C4 H4B 0.9700 .
C5 H5A 0.9700 .
C5 H5B 0.9700 .
C6 H6A 0.9700 .
C6 H6B 0.9700 .
C7 C8 1.526(15) .
C7 H7A 0.9699 .
C7 H7B 0.9701 .
C8 H8A 0.9700 .
C8 H8B 0.9701 .
C9 C10 1.477(15) .
C9 H9A 0.9700 .
C9 H9B 0.9700 .
C10 H10A 0.9699 .
C10 H10B 0.9700 .
C11 C12 1.490(11) .
C12 C17 1.406(12) .
C12 C13 1.407(13) .
C13 C14 1.385(12) .
C14 C15 1.374(13) .
C14 H14 0.9300 .
C15 C16 1.378(13) .
C15 H15 0.9300 .
C16 C17 1.375(11) .
C17 H17 0.9300 .

loop_
_geom_hbond_atom_site_label_D
_geom_hbond_atom_site_label_H
_geom_hbond_atom_site_label_A
_geom_hbond_distance_DH
_geom_hbond_distance_HA
_geom_hbond_distance_DA
_geom_hbond_angle_DHA
_geom_hbond_site_symmetry_A
O5 H5E O4 0.85 2.33 2.743(9) 110.4 2_655
O6 H6D O16 0.85 2.12 2.740(10) 129.0 1_556
C8 H8B O10 0.97 2.56 3.307(13) 133.6 2_567
